data_1519145
loop_
_publ_author_name
'McCleverty, Jon A.'
'Coles, Simon J.'
'Hursthouse, Michael B.'

_publ_section_title
;
 C42H68B2N12Ni
;
_journal_name_full 'Crystal Structure Report Archive'
_journal_page_first 1033
_journal_year 1994
_chemical_formula_sum 'C42 H68 B2 N12 Ni'
_chemical_formula_weight 821.39
_space_group_IT_number 14
_symmetry_cell_setting monoclinic
_symmetry_space_group_name_Hall '-P 2yn'
_symmetry_space_group_name_H-M 'P 1 21/n 1'
_atom_sites_solution_hydrogens geom
_atom_sites_solution_primary direct
_atom_sites_solution_secondary difmap
_cell_angle_alpha 90.00
_cell_angle_beta 90.223(7)
_cell_angle_gamma 90.00
_cell_formula_units_Z 2
_cell_length_a 10.127(2)
_cell_length_b 12.575(2)
_cell_length_c 17.633(2)
_cell_measurement_temperature 120(2)
_cell_volume 2245.5(6)
_computing_cell_refinement REFINE
_computing_data_collection 'MADNES (Pflugrath & Messerschmidt, 1989)'
_computing_data_reduction 'ABSURD (Karaulov, 1992)'
_computing_publication_material SHELXL97
_computing_structure_refinement 'SHELXL97 (Sheldrick, 2008)'
_computing_structure_solution 'SIR92 (Altomare, Cascarano, Giacovazzo & Guaglitardi, 1993)'
_diffrn_ambient_temperature 120(2)
_diffrn_measured_fraction_theta_full 0.846
_diffrn_measured_fraction_theta_max 0.846
_diffrn_measurement_device_type 'Delft instruments FAST area detector'
_diffrn_measurement_method 'Intensity measurements as described by Darr, Drake, Hursthouse & Malik (1993)'
_diffrn_radiation_monochromator graphite
_diffrn_radiation_source 'rotating anode generator'
_diffrn_radiation_type MoK\a
_diffrn_radiation_wavelength 0.71069
_diffrn_reflns_av_R_equivalents 0.6232
_diffrn_reflns_av_sigmaI/netI 0.1186
_diffrn_reflns_limit_h_max 11
_diffrn_reflns_limit_h_min -11
_diffrn_reflns_limit_k_max 14
_diffrn_reflns_limit_k_min 0
_diffrn_reflns_limit_l_max 20
_diffrn_reflns_limit_l_min 0
_diffrn_reflns_number 3361
_diffrn_reflns_theta_full 24.95
_diffrn_reflns_theta_max 24.95
_diffrn_reflns_theta_min 3.24
_exptl_absorpt_coefficient_mu 0.476
_exptl_absorpt_correction_type none
_exptl_crystal_colour unk
_exptl_crystal_density_diffrn 1.215
_exptl_crystal_density_method 'not measured'
_exptl_crystal_description unk
_exptl_crystal_F_000 884
_exptl_crystal_size_max 0.15
_exptl_crystal_size_mid 0.15
_exptl_crystal_size_min 0.12
_refine_diff_density_max 0.349
_refine_diff_density_min -0.268
_refine_diff_density_rms 0.055
_refine_ls_extinction_method none
_refine_ls_goodness_of_fit_ref 0.921
_refine_ls_hydrogen_treatment mixed
_refine_ls_matrix_type full
_refine_ls_number_parameters 263
_refine_ls_number_reflns 3323
_refine_ls_number_restraints 0
_refine_ls_restrained_S_all 0.921
_refine_ls_R_factor_all 0.0769
_refine_ls_R_factor_gt 0.0435
_refine_ls_shift/su_max 0.000
_refine_ls_shift/su_mean 0.000
_refine_ls_structure_factor_coef Fsqd
_refine_ls_weighting_details 'calc w=1/[\s^2^(Fo^2^)+(0.0256P)^2^+0.0000P] where P=(Fo^2^+2Fc^2^)/3'
_refine_ls_weighting_scheme calc
_refine_ls_wR_factor_gt 0.0846
_refine_ls_wR_factor_ref 0.0897
_reflns_number_gt 2143
_reflns_number_total 3323
_reflns_threshold_expression >2\s(I)
_cod_data_source_file eCrystal-1033.cif
_cod_data_source_block s92
_cod_depositor_comments
;
Citation :
McCleverty, Jon A. and Coles, Simon J. and Hursthouse, Michael B. (1994) 
University of Southampton, Crystal Structure Report Archive. 
(doi:10.5258/ecrystals/1033)

http://ecrystals.chem.soton.ac.uk/1033/
;
_cod_original_sg_symbol_H-M P2(1)/n
_cod_database_code 1519145

loop_
_symmetry_equiv_pos_as_xyz
'x, y, z'
'-x+1/2, y+1/2, -z+1/2'
'-x, -y, -z'
'x-1/2, -y-1/2, z-1/2'

loop_
_atom_site_label
_atom_site_type_symbol
_atom_site_fract_x
_atom_site_fract_y
_atom_site_fract_z
_atom_site_U_iso_or_equiv
_atom_site_adp_type
_atom_site_occupancy
_atom_site_symmetry_multiplicity
_atom_site_calc_flag
_atom_site_refinement_flags
_atom_site_disorder_assembly
_atom_site_disorder_group
Ni Ni 0.0000 0.0000 0.5000 0.01684(17) Uani 1 2 d S . .
B B -0.0416(4) 0.2465(3) 0.5019(2) 0.0190(10) Uani 1 1 d . . .
N1 N -0.0779(3) 0.19996(16) 0.57978(14) 0.0167(6) Uani 1 1 d . . .
N2 N -0.0573(3) 0.09386(17) 0.59321(15) 0.0182(6) Uani 1 1 d . . .
N3 N 0.1042(3) 0.22144(17) 0.48531(15) 0.0178(6) Uani 1 1 d . . .
N4 N 0.1419(3) 0.11766(18) 0.47380(15) 0.0221(7) Uani 1 1 d . . .
N5 N -0.1280(2) 0.19606(17) 0.43911(14) 0.0165(6) Uani 1 1 d . . .
N6 N -0.1346(3) 0.08686(18) 0.43340(15) 0.0200(7) Uani 1 1 d . . .
C1 C -0.1277(3) 0.2466(2) 0.64251(19) 0.0199(8) Uani 1 1 d . . .
C2 C -0.1433(3) 0.1692(2) 0.69762(17) 0.0201(8) Uani 1 1 d . . .
C3 C -0.0973(3) 0.0750(2) 0.66429(19) 0.0202(8) Uani 1 1 d . . .
C4 C -0.0914(3) -0.0329(2) 0.69936(19) 0.0268(9) Uani 1 1 d . . .
H4A H -0.1812 -0.0602 0.7062 0.040 Uiso 1 1 calc R . .
H4B H -0.0471 -0.0284 0.7488 0.040 Uiso 1 1 calc R . .
H4C H -0.0419 -0.0810 0.6662 0.040 Uiso 1 1 calc R . .
C5 C -0.1569(3) 0.3632(2) 0.64704(19) 0.0290(9) Uani 1 1 d . . .
H5A H -0.1762 0.3825 0.6997 0.044 Uiso 1 1 calc R . .
H5B H -0.2333 0.3798 0.6149 0.044 Uiso 1 1 calc R . .
H5C H -0.0801 0.4036 0.6295 0.044 Uiso 1 1 calc R . .
C6 C -0.2051(3) 0.1822(2) 0.7743(2) 0.0297(9) Uani 1 1 d . . .
H6A H -0.1814 0.2530 0.7947 0.036 Uiso 1 1 calc R . .
H6B H -0.1683 0.1278 0.8090 0.036 Uiso 1 1 calc R . .
C7 C -0.3553(3) 0.1717(2) 0.7727(2) 0.0379(10) Uani 1 1 d . . .
H7A H -0.3902 0.1829 0.8238 0.057 Uiso 1 1 calc R . .
H7B H -0.3796 0.1005 0.7550 0.057 Uiso 1 1 calc R . .
H7C H -0.3925 0.2251 0.7382 0.057 Uiso 1 1 calc R . .
C8 C 0.2118(3) 0.2858(2) 0.48024(18) 0.0215(8) Uani 1 1 d . . .
C9 C 0.3205(3) 0.2238(2) 0.46531(18) 0.0230(8) Uani 1 1 d . . .
C10 C 0.2726(3) 0.1196(2) 0.46122(19) 0.0227(8) Uani 1 1 d . . .
C11 C 0.3483(3) 0.0197(2) 0.44503(19) 0.0304(9) Uani 1 1 d . . .
H11A H 0.4385 0.0268 0.4647 0.046 Uiso 1 1 calc R . .
H11B H 0.3511 0.0077 0.3901 0.046 Uiso 1 1 calc R . .
H11C H 0.3048 -0.0406 0.4697 0.046 Uiso 1 1 calc R . .
C12 C 0.2019(4) 0.4039(2) 0.4889(2) 0.0334(9) Uani 1 1 d . . .
H12A H 0.2856 0.4368 0.4740 0.050 Uiso 1 1 calc R . .
H12B H 0.1830 0.4214 0.5419 0.050 Uiso 1 1 calc R . .
H12C H 0.1306 0.4308 0.4564 0.050 Uiso 1 1 calc R . .
C13 C 0.4618(4) 0.2593(2) 0.4592(2) 0.0326(9) Uani 1 1 d . . .
H13A H 0.4647 0.3291 0.4332 0.039 Uiso 1 1 calc R . .
H13B H 0.5110 0.2077 0.4278 0.039 Uiso 1 1 calc R . .
C14 C 0.5297(4) 0.2693(3) 0.5363(2) 0.0410(11) Uani 1 1 d . . .
H14A H 0.6232 0.2864 0.5290 0.062 Uiso 1 1 calc R . .
H14B H 0.5221 0.2018 0.5637 0.062 Uiso 1 1 calc R . .
H14C H 0.4875 0.3259 0.5656 0.062 Uiso 1 1 calc R . .
C15 C -0.2036(3) 0.2407(2) 0.38423(19) 0.0206(8) Uani 1 1 d . . .
C16 C -0.2613(3) 0.1605(2) 0.34255(19) 0.0225(8) Uani 1 1 d . . .
C17 C -0.2171(3) 0.0661(2) 0.37501(18) 0.0200(8) Uani 1 1 d . . .
C18 C -0.2482(3) -0.0453(2) 0.35172(19) 0.0281(9) Uani 1 1 d . . .
H18A H -0.2115 -0.0589 0.3013 0.042 Uiso 1 1 calc R . .
H18B H -0.3441 -0.0551 0.3502 0.042 Uiso 1 1 calc R . .
H18C H -0.2093 -0.0950 0.3883 0.042 Uiso 1 1 calc R . .
C19 C -0.2164(3) 0.3589(2) 0.3749(2) 0.0306(9) Uani 1 1 d . . .
H19A H -0.2786 0.3744 0.3336 0.046 Uiso 1 1 calc R . .
H19B H -0.1299 0.3893 0.3629 0.046 Uiso 1 1 calc R . .
H19C H -0.2491 0.3902 0.4222 0.046 Uiso 1 1 calc R . .
C20 C -0.3498(3) 0.1718(2) 0.2742(2) 0.0319(9) Uani 1 1 d . . .
H20A H -0.3980 0.2402 0.2776 0.038 Uiso 1 1 calc R . .
H20B H -0.4160 0.1139 0.2746 0.038 Uiso 1 1 calc R . .
C21 C -0.2748(4) 0.1683(2) 0.19964(19) 0.0402(10) Uani 1 1 d . . .
H21A H -0.3357 0.1826 0.1576 0.060 Uiso 1 1 calc R . .
H21B H -0.2352 0.0978 0.1931 0.060 Uiso 1 1 calc R . .
H21C H -0.2050 0.2224 0.2002 0.060 Uiso 1 1 calc R . .
H1 H -0.050(2) 0.3356(17) 0.4991(13) 0.003(7) Uiso 1 1 d . . .

loop_
_atom_site_aniso_label
_atom_site_aniso_U_11
_atom_site_aniso_U_22
_atom_site_aniso_U_33
_atom_site_aniso_U_23
_atom_site_aniso_U_13
_atom_site_aniso_U_12
Ni 0.0228(3) 0.0130(3) 0.0147(3) -0.0002(3) 0.0002(3) 0.0016(3)
B 0.033(3) 0.018(2) 0.006(2) -0.0027(15) 0.002(2) 0.0036(15)
N1 0.0243(17) 0.0089(14) 0.0167(17) -0.0036(11) -0.0012(13) 0.0013(10)
N2 0.0296(18) 0.0118(14) 0.0131(16) 0.0023(11) 0.0020(13) 0.0010(11)
N3 0.0251(18) 0.0120(14) 0.0164(17) -0.0009(11) -0.0012(13) -0.0002(11)
N4 0.0273(19) 0.0169(15) 0.0223(18) 0.0014(12) -0.0001(14) 0.0027(11)
N5 0.0240(17) 0.0097(14) 0.0159(16) 0.0018(11) 0.0002(13) 0.0016(10)
N6 0.0242(17) 0.0160(15) 0.0198(17) -0.0009(11) -0.0040(14) 0.0019(11)
C1 0.023(2) 0.0168(18) 0.020(2) -0.0044(14) -0.0011(16) 0.0019(13)
C2 0.024(2) 0.0267(19) 0.0097(19) -0.0008(14) -0.0010(16) 0.0020(14)
C3 0.022(2) 0.0184(18) 0.020(2) 0.0005(14) -0.0025(17) 0.0011(13)
C4 0.033(2) 0.028(2) 0.019(2) 0.0051(14) 0.0027(17) -0.0011(14)
C5 0.038(2) 0.0217(18) 0.028(2) -0.0039(15) 0.0043(18) 0.0052(15)
C6 0.036(3) 0.0245(19) 0.029(2) 0.0014(16) 0.0029(19) 0.0046(15)
C7 0.036(3) 0.041(2) 0.037(3) -0.0015(17) 0.011(2) 0.0023(17)
C8 0.031(2) 0.0157(17) 0.018(2) 0.0028(14) -0.0004(17) -0.0051(14)
C9 0.023(2) 0.035(2) 0.011(2) 0.0041(15) 0.0003(16) -0.0051(15)
C10 0.021(2) 0.027(2) 0.020(2) -0.0007(14) -0.0039(17) 0.0025(14)
C11 0.025(2) 0.037(2) 0.030(2) -0.0071(16) -0.0011(17) 0.0042(15)
C12 0.039(2) 0.028(2) 0.033(2) 0.0021(16) 0.001(2) -0.0101(15)
C13 0.031(3) 0.040(2) 0.027(2) -0.0001(17) -0.001(2) -0.0064(16)
C14 0.032(3) 0.054(2) 0.036(3) -0.008(2) -0.006(2) -0.0043(18)
C15 0.024(2) 0.0190(19) 0.018(2) 0.0043(14) 0.0012(16) 0.0061(14)
C16 0.023(2) 0.0261(19) 0.019(2) -0.0023(15) -0.0030(17) 0.0062(14)
C17 0.024(2) 0.0200(19) 0.016(2) -0.0015(14) -0.0005(17) 0.0041(13)
C18 0.031(2) 0.0299(19) 0.023(2) -0.0062(16) -0.0051(18) -0.0003(15)
C19 0.036(2) 0.027(2) 0.028(2) 0.0050(16) -0.0087(19) 0.0042(15)
C20 0.033(2) 0.033(2) 0.029(2) 0.0024(16) -0.0099(19) 0.0035(15)
C21 0.060(3) 0.043(2) 0.018(2) 0.0006(17) -0.007(2) 0.0109(18)

loop_
_atom_type_symbol
_atom_type_description
_atom_type_scat_dispersion_real
_atom_type_scat_dispersion_imag
_atom_type_scat_source
C C 0.0033 0.0016 'International Tables Vol C Tables 4.2.6.8 and 6.1.1.4'
H H 0.0000 0.0000 'International Tables Vol C Tables 4.2.6.8 and 6.1.1.4'
N N 0.0061 0.0033 'International Tables Vol C Tables 4.2.6.8 and 6.1.1.4'
B B 0.0013 0.0007 'International Tables Vol C Tables 4.2.6.8 and 6.1.1.4'
Ni Ni 0.3393 1.1124 'International Tables Vol C Tables 4.2.6.8 and 6.1.1.4'

loop_
_geom_angle_atom_site_label_1
_geom_angle_atom_site_label_2
_geom_angle_atom_site_label_3
_geom_angle
_geom_angle_site_symmetry_1
_geom_angle_site_symmetry_3
N6 Ni N6 180.00(12) 3_556 .
N6 Ni N2 92.03(10) 3_556 .
N6 Ni N2 87.97(10) . .
N6 Ni N2 87.97(10) 3_556 3_556
N6 Ni N2 92.03(10) . 3_556
N2 Ni N2 180.0 . 3_556
N6 Ni N4 87.38(10) 3_556 3_556
N6 Ni N4 92.62(10) . 3_556
N2 Ni N4 91.82(10) . 3_556
N2 Ni N4 88.18(10) 3_556 3_556
N6 Ni N4 92.62(10) 3_556 .
N6 Ni N4 87.38(10) . .
N2 Ni N4 88.18(10) . .
N2 Ni N4 91.82(10) 3_556 .
N4 Ni N4 180.0(2) 3_556 .
N3 B N5 108.7(2) . .
N3 B N1 109.0(3) . .
N5 B N1 110.3(3) . .
N3 B H1 105.5(12) . .
N5 B H1 109.6(12) . .
N1 B H1 113.6(12) . .
C1 N1 N2 109.7(2) . .
C1 N1 B 131.1(2) . .
N2 N1 B 119.2(2) . .
C3 N2 N1 106.7(2) . .
C3 N2 Ni 135.73(19) . .
N1 N2 Ni 116.91(18) . .
C8 N3 N4 109.4(3) . .
C8 N3 B 131.3(2) . .
N4 N3 B 119.4(2) . .
C10 N4 N3 106.4(2) . .
C10 N4 Ni 136.1(2) . .
N3 N4 Ni 116.22(19) . .
C15 N5 N6 109.5(2) . .
C15 N5 B 131.3(2) . .
N6 N5 B 119.3(2) . .
C17 N6 N5 106.2(2) . .
C17 N6 Ni 136.39(19) . .
N5 N6 Ni 116.46(18) . .
N1 C1 C2 108.3(2) . .
N1 C1 C5 122.9(3) . .
C2 C1 C5 128.9(3) . .
C1 C2 C3 105.1(3) . .
C1 C2 C6 127.2(3) . .
C3 C2 C6 127.6(3) . .
N2 C3 C2 110.2(2) . .
N2 C3 C4 122.4(3) . .
C2 C3 C4 127.4(3) . .
C3 C4 H4A 109.5 . .
C3 C4 H4B 109.5 . .
H4A C4 H4B 109.5 . .
C3 C4 H4C 109.5 . .
H4A C4 H4C 109.5 . .
H4B C4 H4C 109.5 . .
C1 C5 H5A 109.5 . .
C1 C5 H5B 109.5 . .
H5A C5 H5B 109.5 . .
C1 C5 H5C 109.5 . .
H5A C5 H5C 109.5 . .
H5B C5 H5C 109.5 . .
C2 C6 C7 113.2(3) . .
C2 C6 H6A 108.9 . .
C7 C6 H6A 108.9 . .
C2 C6 H6B 108.9 . .
C7 C6 H6B 108.9 . .
H6A C6 H6B 107.8 . .
C6 C7 H7A 109.5 . .
C6 C7 H7B 109.5 . .
H7A C7 H7B 109.5 . .
C6 C7 H7C 109.5 . .
H7A C7 H7C 109.5 . .
H7B C7 H7C 109.5 . .
N3 C8 C9 108.5(3) . .
N3 C8 C12 122.0(3) . .
C9 C8 C12 129.5(3) . .
C8 C9 C10 105.3(3) . .
C8 C9 C13 127.4(3) . .
C10 C9 C13 127.2(3) . .
N4 C10 C9 110.5(3) . .
N4 C10 C11 121.4(3) . .
C9 C10 C11 128.1(3) . .
C10 C11 H11A 109.5 . .
C10 C11 H11B 109.5 . .
H11A C11 H11B 109.5 . .
C10 C11 H11C 109.5 . .
H11A C11 H11C 109.5 . .
H11B C11 H11C 109.5 . .
C8 C12 H12A 109.5 . .
C8 C12 H12B 109.5 . .
H12A C12 H12B 109.5 . .
C8 C12 H12C 109.5 . .
H12A C12 H12C 109.5 . .
H12B C12 H12C 109.5 . .
C9 C13 C14 112.8(3) . .
C9 C13 H13A 109.0 . .
C14 C13 H13A 109.0 . .
C9 C13 H13B 109.0 . .
C14 C13 H13B 109.0 . .
H13A C13 H13B 107.8 . .
C13 C14 H14A 109.5 . .
C13 C14 H14B 109.5 . .
H14A C14 H14B 109.5 . .
C13 C14 H14C 109.5 . .
H14A C14 H14C 109.5 . .
H14B C14 H14C 109.5 . .
N5 C15 C16 108.4(2) . .
N5 C15 C19 122.5(3) . .
C16 C15 C19 129.1(3) . .
C15 C16 C17 105.7(3) . .
C15 C16 C20 127.4(3) . .
C17 C16 C20 126.9(3) . .
N6 C17 C16 110.2(3) . .
N6 C17 C18 121.4(3) . .
C16 C17 C18 128.3(3) . .
C17 C18 H18A 109.5 . .
C17 C18 H18B 109.5 . .
H18A C18 H18B 109.5 . .
C17 C18 H18C 109.5 . .
H18A C18 H18C 109.5 . .
H18B C18 H18C 109.5 . .
C15 C19 H19A 109.5 . .
C15 C19 H19B 109.5 . .
H19A C19 H19B 109.5 . .
C15 C19 H19C 109.5 . .
H19A C19 H19C 109.5 . .
H19B C19 H19C 109.5 . .
C16 C20 C21 113.0(3) . .
C16 C20 H20A 109.0 . .
C21 C20 H20A 109.0 . .
C16 C20 H20B 109.0 . .
C21 C20 H20B 109.0 . .
H20A C20 H20B 107.8 . .
C20 C21 H21A 109.5 . .
C20 C21 H21B 109.5 . .
H21A C21 H21B 109.5 . .
C20 C21 H21C 109.5 . .
H21A C21 H21C 109.5 . .
H21B C21 H21C 109.5 . .

loop_
_geom_bond_atom_site_label_1
_geom_bond_atom_site_label_2
_geom_bond_distance
_geom_bond_site_symmetry_2
Ni N6 2.102(2) 3_556
Ni N6 2.102(2) .
Ni N2 2.107(2) .
Ni N2 2.107(2) 3_556
Ni N4 2.115(3) 3_556
Ni N4 2.115(3) .
B N3 1.538(5) .
B N5 1.545(4) .
B N1 1.539(4) .
B H1 1.12(2) .
N1 C1 1.351(4) .
N1 N2 1.371(3) .
N2 C3 1.340(4) .
N3 C8 1.361(4) .
N3 N4 1.375(3) .
N4 C10 1.343(4) .
N5 C15 1.353(4) .
N5 N6 1.379(3) .
N6 C17 1.349(4) .
C1 C2 1.385(4) .
C1 C5 1.498(4) .
C2 C3 1.402(4) .
C2 C6 1.500(4) .
C3 C4 1.493(4) .
C4 H4A 0.9800 .
C4 H4B 0.9800 .
C4 H4C 0.9800 .
C5 H5A 0.9800 .
C5 H5B 0.9800 .
C5 H5C 0.9800 .
C6 C7 1.527(5) .
C6 H6A 0.9900 .
C6 H6B 0.9900 .
C7 H7A 0.9800 .
C7 H7B 0.9800 .
C7 H7C 0.9800 .
C8 C9 1.376(4) .
C8 C12 1.495(4) .
C9 C10 1.398(4) .
C9 C13 1.504(5) .
C10 C11 1.500(4) .
C11 H11A 0.9800 .
C11 H11B 0.9800 .
C11 H11C 0.9800 .
C12 H12A 0.9800 .
C12 H12B 0.9800 .
C12 H12C 0.9800 .
C13 C14 1.525(4) .
C13 H13A 0.9900 .
C13 H13B 0.9900 .
C14 H14A 0.9800 .
C14 H14B 0.9800 .
C14 H14C 0.9800 .
C15 C16 1.377(4) .
C15 C19 1.502(4) .
C16 C17 1.391(4) .
C16 C20 1.507(4) .
C17 C18 1.493(4) .
C18 H18A 0.9800 .
C18 H18B 0.9800 .
C18 H18C 0.9800 .
C19 H19A 0.9800 .
C19 H19B 0.9800 .
C19 H19C 0.9800 .
C20 C21 1.521(5) .
C20 H20A 0.9900 .
C20 H20B 0.9900 .
C21 H21A 0.9800 .
C21 H21B 0.9800 .
C21 H21C 0.9800 .
